data_2228582
loop_
_publ_author_name
'Wang, Jian-Qiang'
'Du, Ren-Jun'
'Wang, Wei'
'Luan, Chang-Jun'
'Guo, Cheng'

_publ_section_title
;
 Poly[di-\m~2~-chlorido-\m~2~-(1,4-dioxane-\k^2^<i>O</i>:<i>O</i>')-cadmium(II)]
;
_journal_coeditor_code VM2060
_journal_issue 12
_journal_name_full 'Acta Crystallographica Section E'
_journal_page_first m1682
_journal_paper_doi 10.1107/S1600536810048634
_journal_volume 66
_journal_year 2010
_chemical_formula_iupac '[Cd Cl2 (C4 H8 O2)]'
_chemical_formula_moiety 'C4 H8 Cd1 Cl2 O2'
_chemical_formula_sum 'C4 H8 Cd Cl2 O2'
_chemical_formula_weight 271.40
_chemical_name_systematic
;
Poly[di-\m~2~-chlorido-\m~2~-(1,4-dioxane-\k^2^<i>O</i>:<i>O</i>')-cadmium(II)]
;
_space_group_IT_number 15
_symmetry_cell_setting monoclinic
_symmetry_space_group_name_Hall '-C 2yc'
_symmetry_space_group_name_H-M 'C 1 2/c 1'
_atom_sites_solution_hydrogens geom
_atom_sites_solution_primary direct
_atom_sites_solution_secondary difmap
_audit_creation_method SHELXL-97
_cell_angle_alpha 90.00
_cell_angle_beta 102.865(2)
_cell_angle_gamma 90.00
_cell_formula_units_Z 12
_cell_length_a 15.145(2)
_cell_length_b 13.8871(18)
_cell_length_c 11.5943(16)
_cell_measurement_reflns_used 5312
_cell_measurement_temperature 295(2)
_cell_measurement_theta_max 30.27
_cell_measurement_theta_min 2.76
_cell_volume 2377.3(5)
_computing_cell_refinement 'SAINT (Bruker, 2007)'
_computing_data_collection 'APEX2 (Bruker, 2007)'
_computing_data_reduction 'SAINT (Bruker, 2007)'
_computing_molecular_graphics
;
SHELXTL (Sheldrick, 2008) and DIAMOND (Brandenburg, 2005)
;
_computing_publication_material 'SHELXTL (Sheldrick, 2008)'
_computing_structure_refinement 'SHELXL97 (Sheldrick, 2008)'
_computing_structure_solution 'SHELXS97 (Sheldrick, 2008)'
_diffrn_ambient_temperature 295(2)
_diffrn_measured_fraction_theta_full 0.995
_diffrn_measured_fraction_theta_max 0.995
_diffrn_measurement_device_type 'Bruker APEXII CCD'
_diffrn_measurement_method '\f and \w'
_diffrn_radiation_monochromator graphite
_diffrn_radiation_source 'fine-focus sealed tube'
_diffrn_radiation_type MoK\a
_diffrn_radiation_wavelength 0.71073
_diffrn_reflns_av_R_equivalents 0.0180
_diffrn_reflns_av_sigmaI/netI 0.0192
_diffrn_reflns_limit_h_max 15
_diffrn_reflns_limit_h_min -18
_diffrn_reflns_limit_k_max 17
_diffrn_reflns_limit_k_min -17
_diffrn_reflns_limit_l_max 14
_diffrn_reflns_limit_l_min -14
_diffrn_reflns_number 7087
_diffrn_reflns_theta_full 26.00
_diffrn_reflns_theta_max 26.00
_diffrn_reflns_theta_min 2.01
_exptl_absorpt_coefficient_mu 3.358
_exptl_absorpt_correction_T_max 0.584
_exptl_absorpt_correction_T_min 0.49990
_exptl_absorpt_correction_type multi-scan
_exptl_absorpt_process_details '(SADABS; Sheldrick, 2003)'
_exptl_crystal_colour colorless
_exptl_crystal_density_diffrn 2.275
_exptl_crystal_density_method 'not measured'
_exptl_crystal_description block
_exptl_crystal_F_000 1560
_exptl_crystal_size_max 0.21
_exptl_crystal_size_mid 0.21
_exptl_crystal_size_min 0.16
_refine_diff_density_max 0.687
_refine_diff_density_min -0.913
_refine_ls_extinction_method none
_refine_ls_goodness_of_fit_ref 1.064
_refine_ls_hydrogen_treatment constr
_refine_ls_matrix_type full
_refine_ls_number_parameters 123
_refine_ls_number_reflns 2336
_refine_ls_number_restraints 0
_refine_ls_restrained_S_all 1.064
_refine_ls_R_factor_all 0.0223
_refine_ls_R_factor_gt 0.0192
_refine_ls_shift/su_max 0.001
_refine_ls_shift/su_mean 0.000
_refine_ls_structure_factor_coef Fsqd
_refine_ls_weighting_details 'calc w=1/[\s^2^(Fo^2^)+(0.0850P)^2^+0.3305P] where P=(Fo^2^+2Fc^2^)/3'
_refine_ls_weighting_scheme calc
_refine_ls_wR_factor_gt 0.0804
_refine_ls_wR_factor_ref 0.1050
_reflns_number_gt 2172
_reflns_number_total 2336
_reflns_threshold_expression I>2sigma(I)
_cod_data_source_file vm2060.cif
_cod_data_source_block I
_cod_original_sg_symbol_H-M 'C 2/c'
_cod_original_formula_sum 'C4 H8 Cd1 Cl2 O2'
_cod_database_code 2228582
_cod_database_fobs_code 2228582

loop_
_symmetry_equiv_pos_as_xyz
'x, y, z'
'-x, y, -z+1/2'
'x+1/2, y+1/2, z'
'-x+1/2, y+1/2, -z+1/2'
'-x, -y, -z'
'x, -y, z-1/2'
'-x+1/2, -y+1/2, -z'
'x+1/2, -y+1/2, z-1/2'

loop_
_atom_site_type_symbol
_atom_site_label
_atom_site_fract_x
_atom_site_fract_y
_atom_site_fract_z
_atom_site_U_iso_or_equiv
_atom_site_adp_type
_atom_site_calc_flag
_atom_site_refinement_flags
_atom_site_occupancy
_atom_site_disorder_assembly
_atom_site_disorder_group
Cd Cd1 0.330474(14) 0.189847(18) 0.421324(19) 0.02267(15) Uani d . 1 . .
Cd Cd2 0.5000 0.27411(3) 0.2500 0.02297(16) Uani d S 1 . .
C C1 0.3234(2) 0.4003(3) 0.0979(3) 0.0326(8) Uani d . 1 . .
H H1A 0.2736 0.3744 0.1282 0.039 Uiso calc R 1 . .
H H1B 0.3363 0.3559 0.0391 0.039 Uiso calc R 1 . .
C C2 0.3835(3) 0.4763(3) 0.2794(3) 0.0301(8) Uani d . 1 . .
H H2A 0.4365 0.4832 0.3435 0.036 Uiso calc R 1 . .
H H2B 0.3344 0.4514 0.3121 0.036 Uiso calc R 1 . .
C C3 0.4236(2) -0.0363(3) 0.4210(3) 0.0285(8) Uani d . 1 . .
H H3A 0.3812 -0.0333 0.3449 0.034 Uiso calc R 1 . .
H H3B 0.4074 -0.0909 0.4642 0.034 Uiso calc R 1 . .
C C4 0.4829(2) 0.0496(3) 0.5972(3) 0.0299(8) Uani d . 1 . .
H H4A 0.4685 -0.0025 0.6457 0.036 Uiso calc R 1 . .
H H4B 0.4795 0.1096 0.6387 0.036 Uiso calc R 1 . .
C C5 0.2025(3) -0.0029(3) 0.4581(3) 0.0311(8) Uani d . 1 . .
H H5A 0.1532 0.0221 0.4904 0.037 Uiso calc R 1 . .
H H5B 0.2554 -0.0097 0.5225 0.037 Uiso calc R 1 . .
C C6 0.1427(3) 0.0732(3) 0.2772(3) 0.0339(9) Uani d . 1 . .
H H6A 0.1552 0.1178 0.2186 0.041 Uiso calc R 1 . .
H H6B 0.0930 0.0989 0.3081 0.041 Uiso calc R 1 . .
Cl Cl1 0.35989(6) 0.16305(8) 0.20972(8) 0.0297(2) Uani d . 1 . .
Cl Cl2 0.47678(7) 0.29108(8) 0.46654(8) 0.0297(2) Uani d . 1 . .
Cl Cl3 0.30007(7) 0.18952(6) 0.63572(8) 0.0278(2) Uani d . 1 . .
O O1 0.40258(16) 0.41052(19) 0.1933(2) 0.0291(6) Uani d . 1 . .
O O2 0.41779(16) 0.05092(19) 0.4859(2) 0.0307(6) Uani d . 1 . .
O O3 0.22192(17) 0.06271(19) 0.3719(2) 0.0314(6) Uani d . 1 . .

loop_
_atom_site_aniso_label
_atom_site_aniso_U_11
_atom_site_aniso_U_22
_atom_site_aniso_U_33
_atom_site_aniso_U_12
_atom_site_aniso_U_13
_atom_site_aniso_U_23
Cd1 0.0198(2) 0.0212(2) 0.0288(2) 0.00012(9) 0.00928(14) -0.00097(9)
Cd2 0.0207(2) 0.0212(3) 0.0288(2) 0.000 0.00941(16) 0.000
C1 0.0313(19) 0.032(2) 0.0322(18) 0.0103(16) 0.0017(15) -0.0036(16)
C2 0.0341(19) 0.029(2) 0.0252(16) 0.0101(16) 0.0032(15) -0.0018(15)
C3 0.0250(18) 0.0258(18) 0.0333(18) 0.0023(15) 0.0035(15) -0.0029(15)
C4 0.0287(18) 0.033(2) 0.0264(16) 0.0106(16) 0.0029(14) -0.0025(15)
C5 0.0317(19) 0.036(2) 0.0258(16) -0.0106(17) 0.0077(15) 0.0006(15)
C6 0.036(2) 0.028(2) 0.0342(19) -0.0066(17) -0.0002(16) 0.0032(16)
Cl1 0.0298(5) 0.0317(5) 0.0299(4) -0.0078(4) 0.0115(4) -0.0060(4)
Cl2 0.0284(5) 0.0333(5) 0.0285(5) -0.0085(4) 0.0083(4) -0.0019(4)
Cl3 0.0282(5) 0.0283(5) 0.0291(5) 0.0062(3) 0.0113(4) 0.0015(3)
O1 0.0286(13) 0.0291(15) 0.0285(12) 0.0113(11) 0.0043(10) -0.0019(11)
O2 0.0263(13) 0.0311(15) 0.0313(13) 0.0114(11) -0.0012(10) -0.0072(11)
O3 0.0309(14) 0.0279(14) 0.0319(13) -0.0110(12) 0.0000(11) 0.0023(11)

loop_
_atom_type_symbol
_atom_type_description
_atom_type_scat_dispersion_real
_atom_type_scat_dispersion_imag
_atom_type_scat_source
C C 0.0033 0.0016 'International Tables Vol C Tables 4.2.6.8 and 6.1.1.4'
H H 0.0000 0.0000 'International Tables Vol C Tables 4.2.6.8 and 6.1.1.4'
O O 0.0106 0.0060 'International Tables Vol C Tables 4.2.6.8 and 6.1.1.4'
Cl Cl 0.1484 0.1585 'International Tables Vol C Tables 4.2.6.8 and 6.1.1.4'
Cd Cd -0.8075 1.2024 'International Tables Vol C Tables 4.2.6.8 and 6.1.1.4'

loop_
_geom_angle_atom_site_label_1
_geom_angle_atom_site_label_2
_geom_angle_atom_site_label_3
_geom_angle_site_symmetry_1
_geom_angle_site_symmetry_3
_geom_angle
_geom_angle_publ_flag
O2 Cd1 O3 . . 77.28(9) ?
O2 Cd1 Cl3 . 7_556 163.70(7) ?
O3 Cd1 Cl3 . 7_556 88.35(7) ?
O2 Cd1 Cl2 . . 89.19(7) ?
O3 Cd1 Cl2 . . 164.70(7) ?
Cl3 Cd1 Cl2 7_556 . 105.95(4) ?
O2 Cd1 Cl1 . . 88.92(6) ?
O3 Cd1 Cl1 . . 85.52(6) ?
Cl3 Cd1 Cl1 7_556 . 97.68(3) ?
Cl2 Cd1 Cl1 . . 87.14(3) ?
O2 Cd1 Cl3 . . 84.39(6) ?
O3 Cd1 Cl3 . . 88.25(6) ?
Cl3 Cd1 Cl3 7_556 . 87.58(3) ?
Cl2 Cd1 Cl3 . . 97.60(3) ?
Cl1 Cd1 Cl3 . . 171.72(3) ?
O1 Cd2 O1 . 2_655 75.83(12) ?
O1 Cd2 Cl1 . . 89.52(7) ?
O1 Cd2 Cl1 2_655 . 162.08(7) ?
O1 Cd2 Cl1 . 2_655 162.08(7) ?
O1 Cd2 Cl1 2_655 2_655 89.52(7) ?
Cl1 Cd2 Cl1 . 2_655 106.59(5) ?
O1 Cd2 Cl2 . 2_655 82.66(6) ?
O1 Cd2 Cl2 2_655 2_655 89.20(6) ?
Cl1 Cd2 Cl2 . 2_655 99.24(3) ?
Cl1 Cd2 Cl2 2_655 2_655 86.95(3) ?
O1 Cd2 Cl2 . . 89.20(6) ?
O1 Cd2 Cl2 2_655 . 82.66(6) ?
Cl1 Cd2 Cl2 . . 86.95(3) ?
Cl1 Cd2 Cl2 2_655 . 99.24(3) ?
Cl2 Cd2 Cl2 2_655 . 169.69(5) ?
O1 C1 C5 . 4 109.5(3) ?
O1 C1 H1A . . 109.8 ?
C5 C1 H1A 4 . 109.8 ?
O1 C1 H1B . . 109.8 ?
C5 C1 H1B 4 . 109.8 ?
H1A C1 H1B . . 108.2 ?
O1 C2 C6 . 4 109.9(3) ?
O1 C2 H2A . . 109.7 ?
C6 C2 H2A 4 . 109.7 ?
O1 C2 H2B . . 109.7 ?
C6 C2 H2B 4 . 109.7 ?
H2A C2 H2B . . 108.2 ?
O2 C3 C4 . 5_656 110.4(3) ?
O2 C3 H3A . . 109.6 ?
C4 C3 H3A 5_656 . 109.6 ?
O2 C3 H3B . . 109.6 ?
C4 C3 H3B 5_656 . 109.6 ?
H3A C3 H3B . . 108.1 ?
O2 C4 C3 . 5_656 111.0(3) ?
O2 C4 H4A . . 109.4 ?
C3 C4 H4A 5_656 . 109.4 ?
O2 C4 H4B . . 109.4 ?
C3 C4 H4B 5_656 . 109.4 ?
H4A C4 H4B . . 108.0 ?
O3 C5 C1 . 4_545 110.0(3) ?
O3 C5 H5A . . 109.7 ?
C1 C5 H5A 4_545 . 109.7 ?
O3 C5 H5B . . 109.7 ?
C1 C5 H5B 4_545 . 109.7 ?
H5A C5 H5B . . 108.2 ?
O3 C6 C2 . 4_545 109.5(3) ?
O3 C6 H6A . . 109.8 ?
C2 C6 H6A 4_545 . 109.8 ?
O3 C6 H6B . . 109.8 ?
C2 C6 H6B 4_545 . 109.8 ?
H6A C6 H6B . . 108.2 ?
Cd2 Cl1 Cd1 . . 92.87(3) ?
Cd1 Cl2 Cd2 . . 92.79(3) ?
Cd1 Cl3 Cd1 7_556 . 92.42(3) ?
C2 O1 C1 . . 109.6(3) ?
C2 O1 Cd2 . . 121.4(2) ?
C1 O1 Cd2 . . 119.1(2) ?
C4 O2 C3 . . 110.4(3) ?
C4 O2 Cd1 . . 121.2(2) ?
C3 O2 Cd1 . . 128.02(19) ?
C5 O3 C6 . . 109.3(3) ?
C5 O3 Cd1 . . 122.7(2) ?
C6 O3 Cd1 . . 121.3(2) ?

loop_
_geom_bond_atom_site_label_1
_geom_bond_atom_site_label_2
_geom_bond_site_symmetry_2
_geom_bond_distance
_geom_bond_publ_flag
Cd1 O2 . 2.364(2) ?
Cd1 O3 . 2.393(2) ?
Cd1 Cl3 7_556 2.5634(10) ?
Cd1 Cl2 . 2.5775(10) ?
Cd1 Cl1 . 2.6158(10) ?
Cd1 Cl3 . 2.6269(10) ?
Cd2 O1 . 2.401(2) ?
Cd2 O1 2_655 2.401(2) ?
Cd2 Cl1 . 2.5804(10) ?
Cd2 Cl1 2_655 2.5804(10) ?
Cd2 Cl2 2_655 2.6222(10) ?
Cd2 Cl2 . 2.6222(10) ?
C1 O1 . 1.446(4) ?
C1 C5 4 1.506(5) ?
C1 H1A . 0.9700 ?
C1 H1B . 0.9700 ?
C2 O1 . 1.429(4) ?
C2 C6 4 1.511(5) ?
C2 H2A . 0.9700 ?
C2 H2B . 0.9700 ?
C3 O2 . 1.439(4) ?
C3 C4 5_656 1.489(5) ?
C3 H3A . 0.9700 ?
C3 H3B . 0.9700 ?
C4 O2 . 1.438(4) ?
C4 C3 5_656 1.489(5) ?
C4 H4A . 0.9700 ?
C4 H4B . 0.9700 ?
C5 O3 . 1.431(4) ?
C5 C1 4_545 1.506(5) ?
C5 H5A . 0.9700 ?
C5 H5B . 0.9700 ?
C6 O3 . 1.442(4) ?
C6 C2 4_545 1.511(5) ?
C6 H6A . 0.9700 ?
C6 H6B . 0.9700 ?
Cl3 Cd1 7_556 2.5634(10) ?

loop_
_geom_torsion_atom_site_label_1
_geom_torsion_atom_site_label_2
_geom_torsion_atom_site_label_3
_geom_torsion_atom_site_label_4
_geom_torsion_site_symmetry_1
_geom_torsion_site_symmetry_2
_geom_torsion_site_symmetry_3
_geom_torsion_site_symmetry_4
_geom_torsion
_geom_torsion_publ_flag
O1 Cd2 Cl1 Cd1 . . . . -85.54(6) ?
O1 Cd2 Cl1 Cd1 2_655 . . . -50.8(2) ?
Cl1 Cd2 Cl1 Cd1 2_655 . . . 102.42(3) ?
Cl2 Cd2 Cl1 Cd1 2_655 . . . -168.02(3) ?
Cl2 Cd2 Cl1 Cd1 . . . . 3.68(3) ?
O2 Cd1 Cl1 Cd2 . . . . -92.98(7) ?
O3 Cd1 Cl1 Cd2 . . . . -170.31(7) ?
Cl3 Cd1 Cl1 Cd2 7_556 . . . 101.97(4) ?
Cl2 Cd1 Cl1 Cd2 . . . . -3.74(3) ?
O2 Cd1 Cl2 Cd2 . . . . 92.64(6) ?
O3 Cd1 Cl2 Cd2 . . . . 65.1(2) ?
Cl3 Cd1 Cl2 Cd2 7_556 . . . -93.49(4) ?
Cl1 Cd1 Cl2 Cd2 . . . . 3.68(3) ?
Cl3 Cd1 Cl2 Cd2 . . . . 176.87(3) ?
O1 Cd2 Cl2 Cd1 . . . . 85.83(7) ?
O1 Cd2 Cl2 Cd1 2_655 . . . 161.64(7) ?
Cl1 Cd2 Cl2 Cd1 . . . . -3.73(3) ?
Cl1 Cd2 Cl2 Cd1 2_655 . . . -110.05(4) ?
O2 Cd1 Cl3 Cd1 . . . 7_556 -165.80(7) ?
O3 Cd1 Cl3 Cd1 . . . 7_556 -88.42(7) ?
Cl3 Cd1 Cl3 Cd1 7_556 . . 7_556 0.0 ?
Cl2 Cd1 Cl3 Cd1 . . . 7_556 105.77(4) ?
C6 C2 O1 C1 4 . . . -59.4(4) ?
C6 C2 O1 Cd2 4 . . . 155.4(2) ?
C5 C1 O1 C2 4 . . . 59.2(4) ?
C5 C1 O1 Cd2 4 . . . -154.7(2) ?
O1 Cd2 O1 C2 2_655 . . . -64.2(2) ?
Cl1 Cd2 O1 C2 . . . . 105.4(3) ?
Cl1 Cd2 O1 C2 2_655 . . . -100.2(3) ?
Cl2 Cd2 O1 C2 2_655 . . . -155.2(3) ?
Cl2 Cd2 O1 C2 . . . . 18.4(3) ?
O1 Cd2 O1 C1 2_655 . . . 153.8(3) ?
Cl1 Cd2 O1 C1 . . . . -36.6(2) ?
Cl1 Cd2 O1 C1 2_655 . . . 117.8(3) ?
Cl2 Cd2 O1 C1 2_655 . . . 62.8(2) ?
Cl2 Cd2 O1 C1 . . . . -123.6(2) ?
C3 C4 O2 C3 5_656 . . . 57.2(4) ?
C3 C4 O2 Cd1 5_656 . . . -116.2(3) ?
C4 C3 O2 C4 5_656 . . . -56.9(4) ?
C4 C3 O2 Cd1 5_656 . . . 116.0(3) ?
O3 Cd1 O2 C4 . . . . -137.6(3) ?
Cl3 Cd1 O2 C4 7_556 . . . -108.9(3) ?
Cl2 Cd1 O2 C4 . . . . 49.6(2) ?
Cl1 Cd1 O2 C4 . . . . 136.8(2) ?
Cl3 Cd1 O2 C4 . . . . -48.1(2) ?
O3 Cd1 O2 C3 . . . . 50.2(3) ?
Cl3 Cd1 O2 C3 7_556 . . . 78.9(3) ?
Cl2 Cd1 O2 C3 . . . . -122.6(3) ?
Cl1 Cd1 O2 C3 . . . . -35.4(3) ?
Cl3 Cd1 O2 C3 . . . . 139.7(3) ?
C1 C5 O3 C6 4_545 . . . 60.0(4) ?
C1 C5 O3 Cd1 4_545 . . . -148.7(2) ?
C2 C6 O3 C5 4_545 . . . -59.7(4) ?
C2 C6 O3 Cd1 4_545 . . . 148.5(2) ?
O2 Cd1 O3 C5 . . . . 58.0(3) ?
Cl3 Cd1 O3 C5 7_556 . . . -114.2(3) ?
Cl2 Cd1 O3 C5 . . . . 86.3(3) ?
Cl1 Cd1 O3 C5 . . . . 147.9(3) ?
Cl3 Cd1 O3 C5 . . . . -26.6(3) ?
O2 Cd1 O3 C6 . . . . -154.0(3) ?
Cl3 Cd1 O3 C6 7_556 . . . 33.8(3) ?
Cl2 Cd1 O3 C6 . . . . -125.7(3) ?
Cl1 Cd1 O3 C6 . . . . -64.1(2) ?
Cl3 Cd1 O3 C6 . . . . 121.4(3) ?
